data_1512558
loop_
_publ_author_name
'Xia, Zhiguo'
'Zhang, Yuanyuan'
'Molokeev, Maxim S.'
'Atuchin, Victor V.'

_publ_section_title
;
 Structural and Luminescence Properties of Yellow-Emitting
 NaScSi2O6:Eu2+Phosphors: Eu2+Site Preference Analysis and Generation of
 Red Emission by Codoping Mn2+for White-Light-Emitting Diode Applications
;
_journal_issue 40
_journal_name_full 'The Journal of Physical Chemistry C'
_journal_page_first 20847
_journal_paper_doi 10.1021/jp4062225
_journal_volume 117
_journal_year 2013
_chemical_formula_moiety 'Eu0.08 O24 Sc4 Si8, 3.92(Na)'
_chemical_formula_sum 'Eu0.08 Na3.92 O24 Sc4 Si8'
_chemical_formula_weight 890.84
_space_group_IT_number 15
_symmetry_cell_setting monoclinic
_symmetry_space_group_name_Hall '-C 2yc'
_symmetry_space_group_name_H-M 'C 1 2/c 1'
_cell_angle_alpha 90
_cell_angle_beta 107.0207(20)
_cell_angle_gamma 90
_cell_formula_units_Z 1
_cell_length_a 9.83355(36)
_cell_length_b 9.07414(34)
_cell_length_c 5.34456(19)
_cell_measurement_temperature 300
_cell_volume 456.01(3)
_diffrn_ambient_temperature 300
_diffrn_measurement_device_type
;
D8 ADVANCE Bruker
;
_diffrn_radiation_monochromator none
_diffrn_radiation_probe x-ray
_diffrn_radiation_type
;
 Cu K\a~1~~2~
;
_exptl_absorpt_coefficient_mu 21.562
_exptl_crystal_density_diffrn 3.243873
_pd_char_colour
;
colourless
;
_pd_meas_2theta_range_inc 0.0204510859
_pd_meas_2theta_range_max 135.007553
_pd_meas_2theta_range_min 5
_pd_meas_scan_method step
_pd_proc_ls_pref_orient_corr
;
no correction
;
_pd_proc_ls_profile_function PearsonVII
_pd_proc_ls_prof_R_factor 3.961
_pd_proc_ls_prof_wR_expected 2.665
_pd_proc_ls_prof_wR_factor 5.864
_pd_proc_number_of_points 6357
_pd_spec_mount_mode reflection
_refine_ls_goodness_of_fit_ref 2.200
_refine_ls_R_I_factor 1.922
_refine_ls_shift/su_max 0.01000
_cod_data_source_file jp4062225_si_002.cif
_cod_data_source_block a
_cod_original_cell_volume 456.011(29)
_cod_original_sg_symbol_Hall
;
-C 2yc
;
_cod_original_sg_symbol_H-M C12/c1
_cod_original_formula_sum
;
Eu0.08 Na3.92 O24 Sc4 Si8
;
_cod_database_code 1512558

loop_
_symmetry_equiv_pos_as_xyz
'x, y, z'
'-x, -y, -z'
'-x, y, -z+1/2'
'-x+1/2, -y+1/2, -z'
'-x+1/2, y+1/2, -z+1/2'
'x, -y, z+1/2'
'x+1/2, -y+1/2, z+1/2'
'x+1/2, y+1/2, z'

loop_
_atom_site_label
_atom_site_type_symbol
_atom_site_fract_x
_atom_site_fract_y
_atom_site_fract_z
_atom_site_occupancy
_atom_site_B_iso_or_equiv
Na Na 0 0.30543(59) 0.25 0.9799(31) 2.77(25)
Eu Eu 0 0.30543(59) 0.25 0.0201(31) 2.77(25)
Sc Sc 0 0.89471(33) 0.25 1.0000(54) 1.42(25)
Si Si 0.29152(28) 0.08576(35) 0.24347(53) 1 2.16(20)
O1 O 0.11363(51) 0.08386(77) 0.14083(92) 1 1.26(21)
O2 O 0.35752(54) 0.25167(62) 0.3039(10) 1 1.26(21)
O3 O 0.35542(76) 0.00539(49) 0.0212(15) 1 1.26(21)

loop_
_diffrn_radiation_wavelength
_diffrn_radiation_wavelength_wt
1.5406 1.0000
1.5443 0.5000

loop_
_geom_angle_atom_site_label_1
_geom_angle_atom_site_label_2
_geom_angle_atom_site_label_3
_geom_angle
_geom_angle_site_symmetry_1
_geom_angle_site_symmetry_3
O1 Na O1 69.85(38) 1_555 3_555
O1 Na O2 83.52(22) 1_555 4_556
O1 Na O2 76.5(25) 1_555 7_454
O1 Na O3 92.44(16) 1_555 4_555
O1 Na O3 119.77(39) 1_555 5_555
O1 Na O3 137.72(69) 1_555 8_455
O2 Na O3 113.06(29) 4_556 4_555
O2 Na O3 65.2(34) 4_556 5_555
O2 Na O3 82.04(21) 4_556 7_455
O2 Na O3 137.82(64) 4_556 8_455
O3 Na O3 60.03(41) 4_555 5_555
O3 Na O3 106.73(26) 4_555 7_455
O3 Na O3 66.5(35) 4_555 8_455
O3 Na O3 82.13(28) 5_555 8_455
O1 Sc O1 80.01(23) 1_565 2_565
O1 Sc O1 78.56(27) 1_565 3_565
O1 Sc O1 91.61(22) 1_565 6_565
O1 Sc O2 92.08(20) 1_565 5_555
O1 Sc O2 96.32(22) 2_565 5_555
O1 Sc O2 90.71(21) 2_565 8_455
O2 Sc O2 98.66(23) 5_555 8_455
O1 Si O2 113.02(36) 1_555 1_555
O1 Si O3 109.76(33) 1_555 1_555
O1 Si O3 112.03(36) 1_555 6_555
O2 Si O3 109.48(33) 1_555 1_555
O2 Si O3 105.1(32) 1_555 6_555
O3 Si O3 107.31(40) 1_555 6_555

loop_
_geom_bond_atom_site_label_1
_geom_bond_atom_site_label_2
_geom_bond_distance
_geom_bond_site_symmetry_2
Na O1 2.4521(75) .
Na O2 2.4414(52) 4_556
Na O3 2.8767(65) 4_555
Na O3 2.4065(68) 5_555
Sc O1 2.2173(64) 1_565
Sc O1 2.0696(47) 2_565
Sc O2 1.9917(51) 5_555
Si O1 1.6732(42) .
Si O2 1.6338(62) .
Si O3 1.6658(68) .
Si O3 1.6541(75) 6_555
